data_7062111
loop_
_publ_author_name
'Gwak, Geonwoo'
'An, Seonghyeon'
'Kim, Dongwon'
'Di Serio, Martino'
'Jung, Ok-Sang'

_publ_section_title
;
 Water-reservoir properties dependent on packing modes of [Ni(ii)3L6]
 cages
;
_journal_issue 48
_journal_name_full 'New Journal of Chemistry'
_journal_page_first 23239
_journal_page_last 23244
_journal_paper_doi 10.1039/D2NJ04751A
_journal_volume 46
_journal_year 2022
_chemical_formula_sum 'C98 H141 Cl6 N12 Ni3 O13 Si6'
_chemical_formula_weight 2252.59
_space_group_crystal_system monoclinic
_space_group_IT_number 15
_space_group_name_Hall '-C 2yc'
_space_group_name_H-M_alt 'C 1 2/c 1'
_atom_sites_solution_hydrogens geom
_atom_sites_solution_primary dual
_audit_creation_method SHELXL-2019/2
_audit_update_record
;
2022-11-05 deposited with the CCDC.	2022-11-09 downloaded from the CCDC.
;
_cell_angle_alpha 90
_cell_angle_beta 105.26(3)
_cell_angle_gamma 90
_cell_formula_units_Z 4
_cell_length_a 26.434(5)
_cell_length_b 15.826(3)
_cell_length_c 27.998(6)
_cell_measurement_reflns_used 100213
_cell_measurement_temperature 223(2)
_cell_measurement_theta_max 33.749
_cell_measurement_theta_min 0.401
_cell_volume 11300(4)
_computing_cell_refinement 'HKL3000sm (Otwinowski & Minor, 1997)'
_computing_data_collection 'PAL BL2D-SMDC Program (Shin et. al, 2016)'
_computing_data_reduction 'HKL3000sm (Otwinowski & Minor, 1997)'
_computing_structure_refinement 'SHELXL-2019/2 (Sheldrick, 2019)'
_computing_structure_solution 'SHELXT 2018/2 (Sheldrick, 2018)'
_diffrn_ambient_temperature 223(2)
_diffrn_measured_fraction_theta_full 0.956
_diffrn_measured_fraction_theta_max 0.953
_diffrn_measurement_device_type 'Rayonix MX225HS CCD area detector'
_diffrn_measurement_method 'omega scan'
_diffrn_radiation_type synchrotron
_diffrn_radiation_wavelength 0.700
_diffrn_reflns_av_R_equivalents 0.1391
_diffrn_reflns_av_unetI/netI 0.0999
_diffrn_reflns_Laue_measured_fraction_full 0.956
_diffrn_reflns_Laue_measured_fraction_max 0.953
_diffrn_reflns_limit_h_max 33
_diffrn_reflns_limit_h_min -33
_diffrn_reflns_limit_k_max 19
_diffrn_reflns_limit_k_min -19
_diffrn_reflns_limit_l_max 35
_diffrn_reflns_limit_l_min -35
_diffrn_reflns_number 40669
_diffrn_reflns_point_group_measured_fraction_full 0.956
_diffrn_reflns_point_group_measured_fraction_max 0.953
_diffrn_reflns_theta_full 24.835
_diffrn_reflns_theta_max 25.999
_diffrn_reflns_theta_min 1.485
_diffrn_source 'PLSII 2D bending magnet'
_exptl_absorpt_coefficient_mu 0.726
_exptl_absorpt_correction_T_max 1.000
_exptl_absorpt_correction_T_min 0.875
_exptl_absorpt_correction_type empirical
_exptl_absorpt_process_details 'HKL3000sm Scalepack(Otwinowski et.al,2003)'
_exptl_crystal_colour 'pale green'
_exptl_crystal_density_diffrn 1.324
_exptl_crystal_description block
_exptl_crystal_F_000 4748
_exptl_crystal_size_max 0.150
_exptl_crystal_size_mid 0.110
_exptl_crystal_size_min 0.060
_refine_diff_density_max 0.829
_refine_diff_density_min -0.402
_refine_diff_density_rms 0.103
_refine_ls_extinction_method none
_refine_ls_goodness_of_fit_ref 0.931
_refine_ls_hydrogen_treatment constr
_refine_ls_matrix_type full
_refine_ls_number_parameters 500
_refine_ls_number_reflns 11067
_refine_ls_number_restraints 465
_refine_ls_restrained_S_all 0.929
_refine_ls_R_factor_all 0.1626
_refine_ls_R_factor_gt 0.0955
_refine_ls_shift/su_max 0.000
_refine_ls_shift/su_mean 0.000
_refine_ls_structure_factor_coef Fsqd
_refine_ls_weighting_details 'w=1/[\s^2^(Fo^2^)+(0.1796P)^2^] where P=(Fo^2^+2Fc^2^)/3'
_refine_ls_weighting_scheme calc
_refine_ls_wR_factor_gt 0.2596
_refine_ls_wR_factor_ref 0.3000
_reflns_Friedel_coverage 0.000
_reflns_number_gt 4834
_reflns_number_total 11067
_reflns_threshold_expression 'I > 2\s(I)'
_cod_data_source_file d2nj04751a2.cif
_cod_data_source_block NICl2_L3
_cod_depositor_comments 'Adding full bibliography for 7062110--7062113.cif.'
_cod_original_sg_symbol_H-M 'C 2/c'
_cod_database_code 7062111
_shelx_shelxl_version_number 2019/2
_shelx_space_group_comment
;
The symmetry employed for this shelxl refinement is uniquely defined
by the following loop, which should always be used as a source of
symmetry information in preference to the above space-group names.
They are only intended as comments.
;
_shelx_estimated_absorpt_t_min 0.899
_shelx_estimated_absorpt_t_max 0.958

loop_
_space_group_symop_operation_xyz
'x, y, z'
'-x, y, -z+1/2'
'x+1/2, y+1/2, z'
'-x+1/2, y+1/2, -z+1/2'
'-x, -y, -z'
'x, -y, z-1/2'
'-x+1/2, -y+1/2, -z'
'x+1/2, -y+1/2, z-1/2'

loop_
_atom_site_label
_atom_site_type_symbol
_atom_site_fract_x
_atom_site_fract_y
_atom_site_fract_z
_atom_site_U_iso_or_equiv
_atom_site_adp_type
_atom_site_occupancy
_atom_site_site_symmetry_order
_atom_site_calc_flag
_atom_site_refinement_flags_posn
_atom_site_refinement_flags_adp
_atom_site_refinement_flags_occupancy
_atom_site_disorder_assembly
_atom_site_disorder_group
Ni1 Ni 0.500000 0.51105(6) 0.750000 0.0814(4) Uani 1 2 d S TU P . .
Ni2 Ni 0.36484(3) 0.10940(5) 0.75435(3) 0.0825(3) Uani 1 1 d . U . . .
Cl1 Cl 0.28899(9) 0.03092(17) 0.75643(8) 0.1388(9) Uani 1 1 d . U . . .
Cl2 Cl 0.500000 0.66292(14) 0.750000 0.1058(8) Uani 1 2 d S TU P . .
Cl3 Cl 0.47333(6) 0.24544(9) 0.66513(5) 0.0843(4) Uani 1 1 d . . . . .
Cl4 Cl 0.2333(2) 0.6208(2) 0.50427(14) 0.1266(15) Uani 0.5 1 d . . P . .
Si1 Si 0.45389(11) -0.01866(16) 0.59737(8) 0.1200(8) Uani 1 1 d . U . . .
Si2 Si 0.31348(10) 0.37745(16) 0.60627(8) 0.1137(7) Uani 1 1 d . U . . .
Si3 Si 0.40998(10) 0.37686(14) 0.90437(8) 0.1030(6) Uani 1 1 d . U . . .
O1 O 0.43318(15) 0.1782(2) 0.75223(14) 0.0811(11) Uani 1 1 d . U . . .
O3 O 0.500000 0.3766(3) 0.750000 0.0862(15) Uani 1 2 d S TU P . .
N1 N 0.37222(19) 0.1528(3) 0.82741(18) 0.0842(13) Uani 1 1 d . U . . .
N2 N 0.3212(2) 0.2188(4) 0.7251(2) 0.0928(14) Uani 1 1 d . U . . .
N3 N 0.3572(2) 0.0679(4) 0.6799(2) 0.0977(15) Uani 1 1 d . U . . .
N4 N 0.4461(2) 0.5098(3) 0.6785(2) 0.0907(14) Uani 1 1 d . U . . .
N5 N 0.4380(2) 0.5031(3) 0.7846(2) 0.0892(14) Uani 1 1 d . U . . .
N6 N 0.5841(3) 0.0084(3) 0.7155(2) 0.1056(17) Uani 1 1 d . U . . .
C1 C 0.4307(7) 0.0945(10) 0.5166(5) 0.238(7) Uani 1 1 d . U . . .
H1A H 0.445415 0.124965 0.493344 0.356 Uiso 1 1 calc R U . . .
H1B H 0.405105 0.129915 0.526279 0.356 Uiso 1 1 calc R U . . .
H1C H 0.413795 0.043386 0.501130 0.356 Uiso 1 1 calc R U . . .
C2 C 0.5082(4) -0.0416(5) 0.6557(3) 0.114(2) Uani 1 1 d . U . . .
C3 C 0.4064(3) 0.4554(4) 0.6663(2) 0.0891(17) Uani 1 1 d . U . . .
H3 H 0.404410 0.413267 0.689341 0.107 Uiso 1 1 calc R U . . .
C4 C 0.2508(4) 0.4286(8) 0.5709(4) 0.177(4) Uani 1 1 d . U . . .
H4A H 0.237020 0.463239 0.593110 0.265 Uiso 1 1 calc R U . . .
H4B H 0.225453 0.385311 0.556333 0.265 Uiso 1 1 calc R U . . .
H4C H 0.257551 0.463752 0.544816 0.265 Uiso 1 1 calc R U . . .
C5 C 0.4415(3) 0.4529(4) 0.8240(2) 0.0895(17) Uani 1 1 d . U . . .
H5 H 0.473286 0.424498 0.837582 0.107 Uiso 1 1 calc R U . . .
C6 C 0.3870(2) 0.2320(4) 0.8423(2) 0.0805(15) Uani 1 1 d . U . . .
H6 H 0.396210 0.267895 0.819147 0.097 Uiso 1 1 calc R U . . .
C7 C 0.3600(3) 0.1025(4) 0.8613(3) 0.0958(18) Uani 1 1 d . U . . .
H7 H 0.349395 0.046748 0.852112 0.115 Uiso 1 1 calc R U . . .
C8 C 0.3622(3) 0.1280(5) 0.9083(3) 0.103(2) Uani 1 1 d . U . . .
H8 H 0.354887 0.089637 0.931213 0.124 Uiso 1 1 calc R U . . .
C9 C 0.2872(3) 0.2524(6) 0.7462(3) 0.114(2) Uani 1 1 d . U . . .
H9 H 0.280409 0.224695 0.773527 0.137 Uiso 1 1 calc R U . . .
C10 C 0.3292(2) 0.2594(4) 0.6854(2) 0.0868(16) Uani 1 1 d . U . . .
H10 H 0.353585 0.236426 0.669934 0.104 Uiso 1 1 calc R U . . .
C12 C 0.3898(3) 0.2654(4) 0.8888(2) 0.0873(16) Uani 1 1 d . U . . .
C13 C 0.4506(4) 0.5695(5) 0.6455(3) 0.110(2) Uani 1 1 d . U . . .
H13 H 0.478590 0.607995 0.653488 0.132 Uiso 1 1 calc R U . . .
C14 C 0.4132(4) 0.5746(5) 0.5989(3) 0.120(2) Uani 1 1 d . U . . .
H14 H 0.417125 0.615004 0.575544 0.144 Uiso 1 1 calc R U . . .
C15 C 0.3709(4) 0.5201(5) 0.5878(3) 0.120(2) Uani 1 1 d . U . . .
H15 H 0.344892 0.525768 0.557784 0.144 Uiso 1 1 calc R U . . .
C16 C 0.3670(3) 0.4566(5) 0.6211(3) 0.1011(18) Uani 1 1 d . U . . .
C18 C 0.3033(3) 0.3330(5) 0.6660(3) 0.1004(19) Uani 1 1 d . U . . .
C19 C 0.2610(3) 0.3267(6) 0.7299(3) 0.128(3) Uani 1 1 d . U . . .
H19 H 0.236911 0.349296 0.745879 0.154 Uiso 1 1 calc R U . . .
C20 C 0.2710(3) 0.3664(6) 0.6903(3) 0.122(3) Uani 1 1 d . U . . .
H20 H 0.254739 0.418461 0.679868 0.147 Uiso 1 1 calc R U . . .
C21 C 0.3921(3) 0.5434(4) 0.7649(3) 0.0984(19) Uani 1 1 d . U . . .
H21 H 0.389152 0.579694 0.737766 0.118 Uiso 1 1 calc R U . . .
C22 C 0.3508(3) 0.5323(5) 0.7835(3) 0.118(2) Uani 1 1 d . U . . .
H22 H 0.318903 0.559269 0.768227 0.142 Uiso 1 1 calc R U . . .
C23 C 0.3540(3) 0.4822(5) 0.8245(3) 0.112(2) Uani 1 1 d . U . . .
H23 H 0.324804 0.476669 0.837564 0.135 Uiso 1 1 calc R U . . .
C24 C 0.3995(3) 0.4407(4) 0.8462(3) 0.0952(18) Uani 1 1 d . U . . .
C25 C 0.3711(5) 0.4223(6) 0.9445(4) 0.148(3) Uani 1 1 d . U . . .
H25A H 0.378747 0.482147 0.949240 0.222 Uiso 1 1 calc R U . . .
H25B H 0.380252 0.393948 0.976322 0.222 Uiso 1 1 calc R U . . .
H25C H 0.334045 0.414614 0.928884 0.222 Uiso 1 1 calc R U . . .
C26 C 0.4811(4) 0.3773(7) 0.9363(3) 0.137(3) Uani 1 1 d D U . . .
H26A H 0.500357 0.352332 0.914275 0.165 Uiso 1 1 calc R U . . .
H26B H 0.492850 0.435919 0.942685 0.165 Uiso 1 1 calc R U . . .
C27 C 0.4942(6) 0.3306(11) 0.9834(5) 0.242(7) Uani 1 1 d D U . . .
H27A H 0.521022 0.360990 1.007583 0.364 Uiso 1 1 calc R U . . .
H27B H 0.507019 0.274849 0.978275 0.364 Uiso 1 1 calc R U . . .
H27C H 0.463051 0.325269 0.995361 0.364 Uiso 1 1 calc R U . . .
C28 C 0.3754(3) 0.2123(5) 0.9221(2) 0.103(2) Uani 1 1 d . U . . .
H28 H 0.374550 0.232075 0.953504 0.124 Uiso 1 1 calc R U . . .
C29 C 0.3084(3) 0.0665(6) 0.6487(3) 0.118(2) Uani 1 1 d . U . . .
H29 H 0.279565 0.085069 0.659593 0.141 Uiso 1 1 calc R U . . .
C30 C 0.3011(4) 0.0376(7) 0.6003(3) 0.137(3) Uani 1 1 d . U . . .
H30 H 0.267194 0.035113 0.578780 0.164 Uiso 1 1 calc R U . . .
C31 C 0.3432(4) 0.0131(6) 0.5845(3) 0.135(3) Uani 1 1 d . U . . .
H31 H 0.338255 -0.005674 0.551772 0.162 Uiso 1 1 calc R U . . .
C32 C 0.3948(4) 0.0154(5) 0.6169(3) 0.120(2) Uani 1 1 d . U . . .
C33 C 0.3974(3) 0.0431(5) 0.6637(3) 0.0982(19) Uani 1 1 d . U . . .
H33 H 0.430753 0.044807 0.686300 0.118 Uiso 1 1 calc R U . . .
C34 C 0.4760(4) 0.0706(7) 0.5641(3) 0.144(3) Uani 1 1 d . U . . .
H34A H 0.484784 0.119690 0.586046 0.172 Uiso 1 1 calc R U . . .
H34B H 0.507533 0.053975 0.554170 0.172 Uiso 1 1 calc R U . . .
C35 C 0.4340(5) -0.1162(7) 0.5584(4) 0.173(4) Uani 1 1 d . U . . .
H35A H 0.405833 -0.102297 0.529460 0.260 Uiso 1 1 calc R U . . .
H35B H 0.422091 -0.159129 0.577652 0.260 Uiso 1 1 calc R U . . .
H35C H 0.463815 -0.137447 0.547942 0.260 Uiso 1 1 calc R U . . .
C36 C 0.5423(3) 0.0201(4) 0.6757(3) 0.0927(18) Uani 1 1 d . U . . .
H36 H 0.536855 0.074238 0.661450 0.111 Uiso 1 1 calc R U . . .
C37 C 0.5167(5) -0.1211(5) 0.6791(4) 0.140(3) Uani 1 1 d . U . . .
H37 H 0.494195 -0.166133 0.666012 0.169 Uiso 1 1 calc R U . . .
C38 C 0.5564(5) -0.1339(5) 0.7197(4) 0.143(3) Uani 1 1 d . U . . .
H38 H 0.560033 -0.186412 0.736007 0.171 Uiso 1 1 calc R U . . .
C39 C 0.5916(4) -0.0701(5) 0.7373(3) 0.124(3) Uani 1 1 d . U . . .
H39 H 0.620847 -0.080137 0.764275 0.149 Uiso 1 1 calc R U . . .
C11 C 0.3328(4) 0.2898(6) 0.5695(3) 0.141(3) Uani 1 1 d . U . . .
H11A H 0.365569 0.264060 0.588821 0.169 Uiso 1 1 calc R U . . .
H11B H 0.305588 0.246125 0.562827 0.169 Uiso 1 1 calc R U . . .
C17 C 0.3401(7) 0.3223(10) 0.5220(4) 0.230(6) Uani 1 1 d . U . . .
H17A H 0.375397 0.344171 0.527310 0.345 Uiso 1 1 calc R U . . .
H17B H 0.315009 0.367161 0.509790 0.345 Uiso 1 1 calc R U . . .
H17C H 0.334545 0.276836 0.497992 0.345 Uiso 1 1 calc R U . . .

loop_
_atom_site_aniso_label
_atom_site_aniso_U_11
_atom_site_aniso_U_22
_atom_site_aniso_U_33
_atom_site_aniso_U_23
_atom_site_aniso_U_13
_atom_site_aniso_U_12
Ni1 0.1024(8) 0.0582(6) 0.0985(8) 0.000 0.0527(6) 0.000
Ni2 0.0906(6) 0.0758(5) 0.0891(6) -0.0025(4) 0.0375(4) -0.0160(4)
Cl1 0.1338(17) 0.163(2) 0.1313(16) -0.0121(14) 0.0551(13) -0.0781(15)
Cl2 0.1290(19) 0.0585(12) 0.149(2) 0.000 0.0709(17) 0.000
Cl3 0.0992(11) 0.0789(10) 0.0803(9) 0.0011(7) 0.0332(8) 0.0005(8)
Cl4 0.185(4) 0.076(2) 0.098(2) 0.0078(18) 0.000(2) -0.016(2)
Si1 0.157(2) 0.1169(17) 0.1014(14) -0.0405(12) 0.0603(14) -0.0434(15)
Si2 0.1286(17) 0.1123(16) 0.0910(13) 0.0118(11) 0.0126(12) 0.0144(13)
Si3 0.1399(17) 0.0934(13) 0.0949(13) -0.0117(10) 0.0647(12) -0.0171(12)
O1 0.088(3) 0.072(2) 0.091(3) -0.004(2) 0.038(2) -0.0102(19)
O3 0.113(4) 0.060(3) 0.095(4) 0.000 0.045(3) 0.000
N1 0.086(3) 0.080(3) 0.092(3) 0.007(3) 0.034(3) -0.001(3)
N2 0.082(3) 0.110(4) 0.097(3) 0.001(3) 0.040(3) 0.002(3)
N3 0.105(4) 0.095(4) 0.098(3) -0.012(3) 0.034(3) -0.033(3)
N4 0.114(4) 0.073(3) 0.100(3) 0.020(3) 0.054(3) 0.018(3)
N5 0.111(4) 0.068(3) 0.108(4) -0.004(3) 0.061(3) 0.001(3)
N6 0.165(5) 0.065(3) 0.106(4) -0.004(3) 0.069(4) 0.017(3)
C1 0.236(15) 0.248(16) 0.205(12) 0.042(11) 0.017(10) -0.057(12)
C2 0.169(6) 0.079(4) 0.111(4) -0.032(4) 0.070(4) -0.025(4)
C3 0.108(4) 0.076(4) 0.093(4) 0.016(3) 0.044(4) 0.012(3)
C4 0.150(8) 0.200(11) 0.159(8) 0.076(8) 0.003(6) 0.036(8)
C5 0.119(5) 0.066(3) 0.101(4) -0.007(3) 0.061(4) -0.003(3)
C6 0.094(4) 0.078(4) 0.082(3) 0.004(3) 0.044(3) 0.003(3)
C7 0.121(5) 0.084(4) 0.096(4) 0.012(3) 0.053(4) -0.010(4)
C8 0.117(5) 0.101(5) 0.103(5) 0.010(4) 0.051(4) -0.017(4)
C9 0.099(5) 0.146(6) 0.106(5) 0.003(5) 0.042(4) 0.018(4)
C10 0.079(4) 0.093(4) 0.088(4) -0.001(3) 0.023(3) -0.004(3)
C12 0.102(4) 0.084(4) 0.086(4) -0.003(3) 0.042(3) -0.004(3)
C13 0.151(6) 0.084(4) 0.114(5) 0.025(4) 0.067(4) 0.026(4)
C14 0.177(7) 0.090(5) 0.105(5) 0.026(4) 0.059(5) 0.019(5)
C15 0.172(7) 0.096(5) 0.098(5) 0.017(4) 0.045(5) 0.024(5)
C16 0.127(5) 0.093(4) 0.091(4) 0.012(3) 0.043(4) 0.021(4)
C18 0.093(4) 0.107(5) 0.099(4) 0.003(4) 0.022(3) 0.018(4)
C19 0.116(6) 0.156(7) 0.119(6) -0.006(5) 0.042(5) 0.039(5)
C20 0.127(6) 0.133(6) 0.108(5) -0.004(5) 0.034(4) 0.039(5)
C21 0.111(5) 0.081(4) 0.119(5) 0.012(4) 0.059(4) 0.018(4)
C22 0.108(5) 0.116(6) 0.144(6) 0.018(5) 0.056(5) 0.025(4)
C23 0.111(5) 0.110(5) 0.135(6) 0.009(4) 0.066(5) 0.004(4)
C24 0.118(5) 0.077(4) 0.109(4) -0.014(3) 0.061(4) -0.005(3)
C25 0.228(10) 0.103(6) 0.156(7) -0.025(5) 0.128(7) -0.012(6)
C26 0.159(7) 0.142(7) 0.110(5) -0.010(5) 0.034(5) -0.044(6)
C27 0.186(12) 0.275(19) 0.264(15) 0.033(13) 0.056(10) -0.028(12)
C28 0.124(5) 0.114(5) 0.084(4) 0.006(4) 0.049(4) 0.000(4)
C29 0.110(5) 0.128(6) 0.115(5) -0.016(5) 0.029(4) -0.043(4)
C30 0.136(6) 0.165(7) 0.107(5) -0.023(5) 0.029(5) -0.058(6)
C31 0.152(6) 0.156(7) 0.104(5) -0.029(5) 0.049(5) -0.066(6)
C32 0.146(5) 0.111(5) 0.110(5) -0.034(4) 0.047(4) -0.053(4)
C33 0.118(5) 0.096(5) 0.094(4) -0.021(4) 0.052(4) -0.034(4)
C34 0.173(8) 0.161(7) 0.109(5) 0.000(5) 0.057(5) -0.027(6)
C35 0.207(11) 0.170(9) 0.146(8) -0.089(7) 0.054(7) -0.051(8)
C36 0.127(5) 0.068(4) 0.095(4) -0.009(3) 0.049(4) -0.002(3)
C37 0.214(9) 0.080(5) 0.141(7) -0.022(5) 0.071(6) -0.038(5)
C38 0.239(10) 0.067(4) 0.140(7) -0.004(5) 0.082(6) -0.013(5)
C39 0.208(8) 0.065(4) 0.117(5) 0.014(4) 0.074(5) 0.020(4)
C11 0.207(8) 0.121(6) 0.098(5) -0.015(5) 0.045(5) -0.020(6)
C17 0.329(15) 0.221(12) 0.151(8) -0.015(8) 0.082(9) 0.002(12)

loop_
_atom_type_symbol
_atom_type_description
_atom_type_scat_dispersion_real
_atom_type_scat_dispersion_imag
_atom_type_scat_source
C C 0.0033 0.0016 'International Tables Vol C Tables 4.2.6.8 and 6.1.1.4'
H H 0.0000 0.0000 'International Tables Vol C Tables 4.2.6.8 and 6.1.1.4'
N N 0.0064 0.0033 'International Tables Vol C Tables 4.2.6.8 and 6.1.1.4'
O O 0.0110 0.0060 'International Tables Vol C Tables 4.2.6.8 and 6.1.1.4'
Si Si 0.0816 0.0698 'International Tables Vol C Tables 4.2.6.8 and 6.1.1.4'
Cl Cl 0.1472 0.1563 'International Tables Vol C Tables 4.2.6.8 and 6.1.1.4'
Ni Ni 0.3447 1.0913 'International Tables Vol C Tables 4.2.6.8 and 6.1.1.4'

loop_
_geom_angle_atom_site_label_1
_geom_angle_atom_site_label_2
_geom_angle_atom_site_label_3
_geom_angle
_geom_angle_site_symmetry_1
_geom_angle_site_symmetry_3
_geom_angle_publ_flag
N5 Ni1 N5 173.2(3) 2_656 . ?
N5 Ni1 O3 86.60(14) 2_656 . ?
N5 Ni1 O3 86.60(14) . . ?
N5 Ni1 N4 88.6(2) 2_656 . ?
N5 Ni1 N4 91.3(2) . . ?
O3 Ni1 N4 89.46(14) . . ?
N5 Ni1 N4 91.3(2) 2_656 2_656 ?
N5 Ni1 N4 88.6(2) . 2_656 ?
O3 Ni1 N4 89.46(14) . 2_656 ?
N4 Ni1 N4 178.9(3) . 2_656 ?
N5 Ni1 Cl2 93.40(14) 2_656 . ?
N5 Ni1 Cl2 93.40(14) . . ?
O3 Ni1 Cl2 180.0 . . ?
N4 Ni1 Cl2 90.54(14) . . ?
N4 Ni1 Cl2 90.54(14) 2_656 . ?
N1 Ni2 N6 88.4(2) . 2_656 ?
N1 Ni2 N2 90.6(2) . . ?
N6 Ni2 N2 173.7(2) 2_656 . ?
N1 Ni2 O1 89.87(17) . . ?
N6 Ni2 O1 86.6(2) 2_656 . ?
N2 Ni2 O1 87.14(18) . . ?
N1 Ni2 N3 178.9(2) . . ?
N6 Ni2 N3 92.5(2) 2_656 . ?
N2 Ni2 N3 88.4(2) . . ?
O1 Ni2 N3 89.60(18) . . ?
N1 Ni2 Cl1 90.56(15) . . ?
N6 Ni2 Cl1 92.83(19) 2_656 . ?
N2 Ni2 Cl1 93.45(17) . . ?
O1 Ni2 Cl1 179.26(13) . . ?
N3 Ni2 Cl1 89.98(16) . . ?
C32 Si1 C34 108.9(5) . . ?
C32 Si1 C35 106.2(5) . . ?
C34 Si1 C35 114.0(5) . . ?
C32 Si1 C2 107.7(4) . . ?
C34 Si1 C2 107.9(4) . . ?
C35 Si1 C2 111.9(5) . . ?
C16 Si2 C4 110.0(5) . . ?
C16 Si2 C11 108.7(4) . . ?
C4 Si2 C11 111.1(5) . . ?
C16 Si2 C18 109.3(3) . . ?
C4 Si2 C18 108.4(4) . . ?
C11 Si2 C18 109.3(4) . . ?
C25 Si3 C26 111.0(5) . . ?
C25 Si3 C12 109.8(4) . . ?
C26 Si3 C12 107.9(4) . . ?
C25 Si3 C24 109.8(4) . . ?
C26 Si3 C24 108.4(4) . . ?
C12 Si3 C24 109.8(3) . . ?
C7 N1 C6 116.1(5) . . ?
C7 N1 Ni2 120.8(5) . . ?
C6 N1 Ni2 123.1(4) . . ?
C9 N2 C10 116.9(7) . . ?
C9 N2 Ni2 121.7(5) . . ?
C10 N2 Ni2 121.4(4) . . ?
C33 N3 C29 119.4(7) . . ?
C33 N3 Ni2 123.1(5) . . ?
C29 N3 Ni2 117.5(5) . . ?
C3 N4 C13 118.7(7) . . ?
C3 N4 Ni1 122.4(4) . . ?
C13 N4 Ni1 118.7(6) . . ?
C5 N5 C21 118.3(6) . . ?
C5 N5 Ni1 121.1(5) . . ?
C21 N5 Ni1 120.4(4) . . ?
C36 N6 C39 118.6(7) . . ?
C36 N6 Ni2 121.3(4) . 2_656 ?
C39 N6 Ni2 120.1(6) . 2_656 ?
C34 C1 H1A 109.5 . . ?
C34 C1 H1B 109.5 . . ?
H1A C1 H1B 109.5 . . ?
C34 C1 H1C 109.5 . . ?
H1A C1 H1C 109.5 . . ?
H1B C1 H1C 109.5 . . ?
C36 C2 C37 116.5(9) . . ?
C36 C2 Si1 119.3(6) . . ?
C37 C2 Si1 124.2(7) . . ?
N4 C3 C16 124.7(6) . . ?
N4 C3 H3 117.6 . . ?
C16 C3 H3 117.6 . . ?
Si2 C4 H4A 109.5 . . ?
Si2 C4 H4B 109.5 . . ?
H4A C4 H4B 109.5 . . ?
Si2 C4 H4C 109.5 . . ?
H4A C4 H4C 109.5 . . ?
H4B C4 H4C 109.5 . . ?
N5 C5 C24 123.1(7) . . ?
N5 C5 H5 118.4 . . ?
C24 C5 H5 118.4 . . ?
N1 C6 C12 125.7(6) . . ?
N1 C6 H6 117.2 . . ?
C12 C6 H6 117.2 . . ?
N1 C7 C8 123.3(7) . . ?
N1 C7 H7 118.3 . . ?
C8 C7 H7 118.3 . . ?
C7 C8 C28 119.4(7) . . ?
C7 C8 H8 120.3 . . ?
C28 C8 H8 120.3 . . ?
N2 C9 C19 122.8(8) . . ?
N2 C9 H9 118.6 . . ?
C19 C9 H9 118.6 . . ?
N2 C10 C18 123.8(6) . . ?
N2 C10 H10 118.1 . . ?
C18 C10 H10 118.1 . . ?
C28 C12 C6 116.5(6) . . ?
C28 C12 Si3 122.1(5) . . ?
C6 C12 Si3 121.4(5) . . ?
N4 C13 C14 120.4(8) . . ?
N4 C13 H13 119.8 . . ?
C14 C13 H13 119.8 . . ?
C15 C14 C13 119.9(8) . . ?
C15 C14 H14 120.0 . . ?
C13 C14 H14 120.0 . . ?
C14 C15 C16 120.0(8) . . ?
C14 C15 H15 120.0 . . ?
C16 C15 H15 120.0 . . ?
C15 C16 C3 116.2(8) . . ?
C15 C16 Si2 121.7(6) . . ?
C3 C16 Si2 122.1(5) . . ?
C20 C18 C10 116.6(7) . . ?
C20 C18 Si2 124.1(6) . . ?
C10 C18 Si2 119.2(5) . . ?
C20 C19 C9 118.3(8) . . ?
C20 C19 H19 120.8 . . ?
C9 C19 H19 120.8 . . ?
C18 C20 C19 121.4(8) . . ?
C18 C20 H20 119.3 . . ?
C19 C20 H20 119.3 . . ?
C22 C21 N5 121.1(7) . . ?
C22 C21 H21 119.4 . . ?
N5 C21 H21 119.4 . . ?
C21 C22 C23 121.3(7) . . ?
C21 C22 H22 119.3 . . ?
C23 C22 H22 119.3 . . ?
C24 C23 C22 120.1(7) . . ?
C24 C23 H23 120.0 . . ?
C22 C23 H23 120.0 . . ?
C23 C24 C5 116.0(7) . . ?
C23 C24 Si3 123.9(5) . . ?
C5 C24 Si3 119.9(6) . . ?
Si3 C25 H25A 109.5 . . ?
Si3 C25 H25B 109.5 . . ?
H25A C25 H25B 109.5 . . ?
Si3 C25 H25C 109.5 . . ?
H25A C25 H25C 109.5 . . ?
H25B C25 H25C 109.5 . . ?
C27 C26 Si3 113.5(8) . . ?
C27 C26 H26A 108.9 . . ?
Si3 C26 H26A 108.9 . . ?
C27 C26 H26B 108.9 . . ?
Si3 C26 H26B 108.9 . . ?
H26A C26 H26B 107.7 . . ?
C26 C27 H27A 109.5 . . ?
C26 C27 H27B 109.5 . . ?
H27A C27 H27B 109.5 . . ?
C26 C27 H27C 109.5 . . ?
H27A C27 H27C 109.5 . . ?
H27B C27 H27C 109.5 . . ?
C12 C28 C8 119.0(6) . . ?
C12 C28 H28 120.5 . . ?
C8 C28 H28 120.5 . . ?
N3 C29 C30 119.8(9) . . ?
N3 C29 H29 120.1 . . ?
C30 C29 H29 120.1 . . ?
C31 C30 C29 119.6(9) . . ?
C31 C30 H30 120.2 . . ?
C29 C30 H30 120.2 . . ?
C30 C31 C32 121.0(8) . . ?
C30 C31 H31 119.5 . . ?
C32 C31 H31 119.5 . . ?
C33 C32 C31 114.7(8) . . ?
C33 C32 Si1 122.6(7) . . ?
C31 C32 Si1 122.7(6) . . ?
N3 C33 C32 125.6(8) . . ?
N3 C33 H33 117.2 . . ?
C32 C33 H33 117.2 . . ?
C1 C34 Si1 109.4(8) . . ?
C1 C34 H34A 109.8 . . ?
Si1 C34 H34A 109.8 . . ?
C1 C34 H34B 109.8 . . ?
Si1 C34 H34B 109.8 . . ?
H34A C34 H34B 108.2 . . ?
Si1 C35 H35A 109.5 . . ?
Si1 C35 H35B 109.5 . . ?
H35A C35 H35B 109.5 . . ?
Si1 C35 H35C 109.5 . . ?
H35A C35 H35C 109.5 . . ?
H35B C35 H35C 109.5 . . ?
C2 C36 N6 123.6(7) . . ?
C2 C36 H36 118.2 . . ?
N6 C36 H36 118.2 . . ?
C38 C37 C2 121.6(9) . . ?
C38 C37 H37 119.2 . . ?
C2 C37 H37 119.2 . . ?
C37 C38 C39 119.8(9) . . ?
C37 C38 H38 120.1 . . ?
C39 C38 H38 120.1 . . ?
C38 C39 N6 119.9(9) . . ?
C38 C39 H39 120.0 . . ?
N6 C39 H39 120.0 . . ?
C17 C11 Si2 110.7(8) . . ?
C17 C11 H11A 109.5 . . ?
Si2 C11 H11A 109.5 . . ?
C17 C11 H11B 109.5 . . ?
Si2 C11 H11B 109.5 . . ?
H11A C11 H11B 108.1 . . ?
C11 C17 H17A 109.5 . . ?
C11 C17 H17B 109.5 . . ?
H17A C17 H17B 109.5 . . ?
C11 C17 H17C 109.5 . . ?
H17A C17 H17C 109.5 . . ?
H17B C17 H17C 109.5 . . ?

loop_
_geom_bond_atom_site_label_1
_geom_bond_atom_site_label_2
_geom_bond_distance
_geom_bond_site_symmetry_2
_geom_bond_publ_flag
Ni1 N5 2.116(5) 2_656 ?
Ni1 N5 2.116(5) . ?
Ni1 O3 2.128(5) . ?
Ni1 N4 2.129(6) . ?
Ni1 N4 2.129(6) 2_656 ?
Ni1 Cl2 2.403(2) . ?
Ni2 N1 2.118(5) . ?
Ni2 N6 2.119(7) 2_656 ?
Ni2 N2 2.122(6) . ?
Ni2 O1 2.124(4) . ?
Ni2 N3 2.145(6) . ?
Ni2 Cl1 2.372(2) . ?
Si1 C32 1.866(10) . ?
Si1 C34 1.870(9) . ?
Si1 C35 1.884(8) . ?
Si1 C2 1.904(9) . ?
Si2 C16 1.852(9) . ?
Si2 C4 1.876(9) . ?
Si2 C11 1.876(9) . ?
Si2 C18 1.898(8) . ?
Si3 C25 1.855(8) . ?
Si3 C26 1.857(10) . ?
Si3 C12 1.862(7) . ?
Si3 C24 1.873(7) . ?
N1 C7 1.341(7) . ?
N1 C6 1.346(8) . ?
N2 C9 1.310(9) . ?
N2 C10 1.347(8) . ?
N3 C33 1.320(9) . ?
N3 C29 1.355(9) . ?
N4 C3 1.331(9) . ?
N4 C13 1.348(8) . ?
N5 C5 1.343(8) . ?
N5 C21 1.353(9) . ?
N6 C36 1.359(9) . ?
N6 C39 1.377(9) . ?
C1 C34 1.583(15) . ?
C1 H1A 0.9700 . ?
C1 H1B 0.9700 . ?
C1 H1C 0.9700 . ?
C2 C36 1.348(10) . ?
C2 C37 1.408(12) . ?
C3 C16 1.412(9) . ?
C3 H3 0.9400 . ?
C4 H4A 0.9700 . ?
C4 H4B 0.9700 . ?
C4 H4C 0.9700 . ?
C5 C24 1.423(9) . ?
C5 H5 0.9400 . ?
C6 C12 1.389(8) . ?
C6 H6 0.9400 . ?
C7 C8 1.363(9) . ?
C7 H7 0.9400 . ?
C8 C28 1.407(10) . ?
C8 H8 0.9400 . ?
C9 C19 1.379(11) . ?
C9 H9 0.9400 . ?
C10 C18 1.387(9) . ?
C10 H10 0.9400 . ?
C12 C28 1.381(9) . ?
C13 C14 1.418(11) . ?
C13 H13 0.9400 . ?
C14 C15 1.379(12) . ?
C14 H14 0.9400 . ?
C15 C16 1.393(10) . ?
C15 H15 0.9400 . ?
C18 C20 1.335(10) . ?
C19 C20 1.359(12) . ?
C19 H19 0.9400 . ?
C20 H20 0.9400 . ?
C21 C22 1.338(10) . ?
C21 H21 0.9400 . ?
C22 C23 1.381(10) . ?
C22 H22 0.9400 . ?
C23 C24 1.365(10) . ?
C23 H23 0.9400 . ?
C25 H25A 0.9700 . ?
C25 H25B 0.9700 . ?
C25 H25C 0.9700 . ?
C26 C27 1.471(12) . ?
C26 H26A 0.9800 . ?
C26 H26B 0.9800 . ?
C27 H27A 0.9700 . ?
C27 H27B 0.9700 . ?
C27 H27C 0.9700 . ?
C28 H28 0.9400 . ?
C29 C30 1.393(11) . ?
C29 H29 0.9400 . ?
C30 C31 1.359(13) . ?
C30 H30 0.9400 . ?
C31 C32 1.425(12) . ?
C31 H31 0.9400 . ?
C32 C33 1.366(9) . ?
C33 H33 0.9400 . ?
C34 H34A 0.9800 . ?
C34 H34B 0.9800 . ?
C35 H35A 0.9700 . ?
C35 H35B 0.9700 . ?
C35 H35C 0.9700 . ?
C36 H36 0.9400 . ?
C37 C38 1.344(14) . ?
C37 H37 0.9400 . ?
C38 C39 1.374(13) . ?
C38 H38 0.9400 . ?
C39 H39 0.9400 . ?
C11 C17 1.485(14) . ?
C11 H11A 0.9800 . ?
C11 H11B 0.9800 . ?
C17 H17A 0.9700 . ?
C17 H17B 0.9700 . ?
C17 H17C 0.9700 . ?
